data_4342133
loop_
_publ_author_name
'Sharma, Rajgopal'
'Knoll, Jessica D.'
'Ancona, Nicholas'
'Martin, Phillip D.'
'Turro, Claudia'
'Kodanko, Jeremy J.'

_publ_section_title
;
 Solid-phase synthesis as a platform for the discovery of new ruthenium
 complexes for efficient release of photocaged ligands with visible light.
;
_journal_issue 4
_journal_name_full 'Inorganic chemistry'
_journal_page_first 1901
_journal_page_last 1911
_journal_paper_doi 10.1021/ic502791y
_journal_volume 54
_journal_year 2015
_chemical_formula_sum 'C23 H27 F6 N3 O2 P Ru0.5'
_chemical_formula_weight 572.98
_chemical_name_systematic
;
 ?
;
_space_group_crystal_system triclinic
_space_group_IT_number 2
_space_group_name_Hall '-P 1'
_space_group_name_H-M_alt 'P -1'
_symmetry_space_group_name_Hall '-P 1'
_symmetry_space_group_name_H-M 'P -1'
_atom_sites_solution_hydrogens geom
_audit_creation_method SHELXL-2013
_cell_angle_alpha 91.125(5)
_cell_angle_beta 90.825(5)
_cell_angle_gamma 113.890(4)
_cell_formula_units_Z 4
_cell_length_a 12.0377(11)
_cell_length_b 14.0264(13)
_cell_length_c 16.2856(16)
_cell_measurement_temperature 100(2)
_cell_volume 2512.9(4)
_computing_structure_refinement 'SHELXL-2013 (Sheldrick, 2013)'
_diffrn_ambient_temperature 100(2)
_diffrn_measured_fraction_theta_full 1.000
_diffrn_measured_fraction_theta_max 0.992
_diffrn_radiation_type MoK\a
_diffrn_radiation_wavelength 0.71073
_diffrn_reflns_av_R_equivalents 0.0695
_diffrn_reflns_av_unetI/netI 0.0539
_diffrn_reflns_Laue_measured_fraction_full 1.000
_diffrn_reflns_Laue_measured_fraction_max 0.992
_diffrn_reflns_limit_h_max 19
_diffrn_reflns_limit_h_min -18
_diffrn_reflns_limit_k_max 22
_diffrn_reflns_limit_k_min -22
_diffrn_reflns_limit_l_max 26
_diffrn_reflns_limit_l_min -26
_diffrn_reflns_number 121269
_diffrn_reflns_point_group_measured_fraction_full 1.000
_diffrn_reflns_point_group_measured_fraction_max 0.992
_diffrn_reflns_theta_full 25.242
_diffrn_reflns_theta_max 35.657
_diffrn_reflns_theta_min 1.251
_exptl_absorpt_coefficient_mu 0.469
_exptl_crystal_density_diffrn 1.514
_exptl_crystal_F_000 1172
_exptl_crystal_size_max 0.708
_exptl_crystal_size_mid 0.442
_exptl_crystal_size_min 0.302
_refine_diff_density_max 1.779
_refine_diff_density_min -1.007
_refine_diff_density_rms 0.092
_refine_ls_extinction_method none
_refine_ls_goodness_of_fit_ref 0.916
_refine_ls_hydrogen_treatment constr
_refine_ls_matrix_type full
_refine_ls_number_parameters 653
_refine_ls_number_reflns 23019
_refine_ls_number_restraints 4
_refine_ls_restrained_S_all 0.933
_refine_ls_R_factor_all 0.0510
_refine_ls_R_factor_gt 0.0385
_refine_ls_shift/su_max 0.028
_refine_ls_shift/su_mean 0.001
_refine_ls_structure_factor_coef Fsqd
_refine_ls_weighting_details
;
 w=1/[\s^2^(Fo^2^)+(0.0647P)^2^+0.7003P]
 where P=(Fo^2^+2Fc^2^)/3
;
_refine_ls_weighting_scheme calc
_refine_ls_wR_factor_gt 0.0999
_refine_ls_wR_factor_ref 0.1054
_reflns_Friedel_coverage 0.000
_reflns_number_gt 18642
_reflns_number_total 23019
_reflns_threshold_expression 'I > 2\s(I)'
_cod_data_source_file ic502791y_si_002.cif
_cod_data_source_block rs02337_p1bar_m
_cod_depositor_comments 'Adding full bibliography for 4342133--4342134.cif.'
_cod_original_formula_sum 'C23 H27 F6 N3 O2 P Ru0.50'
_cod_database_code 4342133
_shelx_space_group_comment
;
The symmetry employed for this shelxl refinement is uniquely defined
by the following loop, which should always be used as a source of
symmetry information in preference to the above space-group names.
They are only intended as comments.
;
_shelx_estimated_absorpt_t_min 0.733
_shelx_estimated_absorpt_t_max 0.871
_shelxl_version_number 2013-2

loop_
_space_group_symop_operation_xyz
'x, y, z'
'-x, -y, -z'

loop_
_atom_site_label
_atom_site_type_symbol
_atom_site_fract_x
_atom_site_fract_y
_atom_site_fract_z
_atom_site_U_iso_or_equiv
_atom_site_adp_type
_atom_site_occupancy
_atom_site_site_symmetry_order
_atom_site_calc_flag
_atom_site_refinement_flags_posn
_atom_site_refinement_flags_adp
_atom_site_refinement_flags_occupancy
C1R C 0.89797(11) 1.02036(10) 0.88758(8) 0.0146(2) Uani 1 1 d . . .
Ru1 Ru 0.84333(2) 0.74608(2) 0.74645(2) 0.01102(3) Uani 1 1 d . . .
N2 N 0.71452(9) 0.62034(8) 0.68304(7) 0.01360(18) Uani 1 1 d . . .
P2 P 0.0000 0.5000 1.0000 0.02257(10) Uani 1 2 d S . P
P3 P 0.40262(3) 0.94040(3) 0.77823(2) 0.02251(7) Uani 1 1 d . . .
P4 P 0.0000 0.5000 0.5000 0.02738(12) Uani 1 2 d S . P
N4 N 0.93183(9) 0.88462(8) 0.81235(6) 0.01314(18) Uani 1 1 d . . .
F1 F 0.27282(9) 0.88622(8) 0.73211(6) 0.0311(2) Uani 1 1 d . . .
F2 F 0.12186(12) 0.60359(10) 1.00258(10) 0.0575(4) Uani 1 1 d . . .
F3 F 0.13674(11) 0.56013(10) 0.47228(9) 0.0530(4) Uani 1 1 d . . .
F4 F 0.38419(11) 1.04658(9) 0.78632(8) 0.0402(3) Uani 1 1 d . . .
F5 F 0.53202(9) 0.99375(9) 0.82541(7) 0.0370(2) Uani 1 1 d . . .
F6 F 0.33779(10) 0.90357(10) 0.86389(7) 0.0400(3) Uani 1 1 d . . .
F7 F -0.05323(13) 0.54733(11) 0.92919(7) 0.0493(3) Uani 1 1 d . . .
F8 F 0.42150(10) 0.83323(8) 0.76933(7) 0.0350(2) Uani 1 1 d . . .
F9 F -0.04214(13) 0.46352(11) 0.40702(7) 0.0505(3) Uani 1 1 d . . .
F10 F 0.05788(11) 0.44965(9) 0.93254(7) 0.0362(2) Uani 1 1 d . . .
F11 F 0.46651(10) 0.97495(9) 0.69209(7) 0.0378(2) Uani 1 1 d . . .
F12 F -0.02412(11) 0.60281(9) 0.48825(9) 0.0488(3) Uani 1 1 d . . .
O1 O 0.15567(15) 0.86795(12) 0.29928(12) 0.0536(4) Uani 1 1 d . . .
O2 O 0.46163(12) 0.76937(11) 0.55022(9) 0.0377(3) Uani 1 1 d . . .
O3 O 0.38894(14) 0.24063(14) -0.00645(10) 0.0484(4) Uani 1 1 d . . .
N1 N 0.97765(10) 0.69264(8) 0.75360(7) 0.01478(18) Uani 1 1 d . . .
N6 N 0.77973(10) 0.67193(8) 0.85277(7) 0.01521(19) Uani 1 1 d . . .
C00 C 0.41939(13) 0.37880(11) 0.56177(9) 0.0225(3) Uani 1 1 d . . .
H00 H 0.4303 0.3233 0.5337 0.027 Uiso 1 1 calc R U .
C01 C 0.85695(11) 0.92796(9) 0.83781(7) 0.0133(2) Uani 1 1 d . . .
C02 C 0.81997(12) 0.88737(10) 0.52262(8) 0.0157(2) Uani 1 1 d . . .
C03 C 0.91005(12) 0.87812(10) 0.47197(8) 0.0173(2) Uani 1 1 d . . .
C04 C 0.72333(11) 0.86768(10) 0.81498(8) 0.0157(2) Uani 1 1 d . . .
H04A H 0.6815 0.8222 0.8605 0.019 Uiso 1 1 calc R U .
H04B H 0.6847 0.9170 0.8058 0.019 Uiso 1 1 calc R U .
C05 C 0.59202(11) 0.70872(10) 0.73364(8) 0.0164(2) Uani 1 1 d . . .
H05A H 0.5290 0.7278 0.7081 0.020 Uiso 1 1 calc R U .
H05B H 0.5662 0.6845 0.7897 0.020 Uiso 1 1 calc R U .
C06 C 0.73613(13) 0.92463(11) 0.48861(9) 0.0214(3) Uani 1 1 d . . .
H06 H 0.6768 0.9331 0.5223 0.026 Uiso 1 1 calc R U .
C07 C 0.63929(13) 0.46268(10) 0.60087(9) 0.0196(2) Uani 1 1 d . . .
H07 H 0.6543 0.4093 0.5727 0.023 Uiso 1 1 calc R U .
C08 C 0.1364(2) 0.78328(16) 0.26870(14) 0.0403(4) Uani 1 1 d . . .
C09 C 1.06772(13) 1.15964(10) 0.96099(9) 0.0195(2) Uani 1 1 d . . .
H09 H 1.1516 1.1923 0.9759 0.023 Uiso 1 1 calc R U .
C0E C 0.72659(12) 0.86803(10) 0.66416(8) 0.0165(2) Uani 1 1 d . . .
H0E1 H 0.7562 0.9423 0.6818 0.020 Uiso 1 1 calc R U .
H0E2 H 0.6468 0.8482 0.6358 0.020 Uiso 1 1 calc R U .
C0M C 0.69216(15) 0.56411(13) 0.98184(10) 0.0273(3) Uani 1 1 d . . .
H0M1 H 0.7568 0.5518 1.0109 0.041 Uiso 1 1 calc R U .
H0M2 H 0.6268 0.4971 0.9653 0.041 Uiso 1 1 calc R U .
H0M3 H 0.6599 0.6027 1.0183 0.041 Uiso 1 1 calc R U .
C0F C 0.73224(12) 0.54235(10) 0.64072(8) 0.0167(2) Uani 1 1 d . . .
H0F H 0.8118 0.5439 0.6391 0.020 Uiso 1 1 calc R U .
C0Q C 0.81467(11) 0.85499(9) 0.60509(8) 0.0136(2) Uani 1 1 d . . .
C0O C 0.50197(11) 0.54238(10) 0.64339(8) 0.0149(2) Uani 1 1 d . . .
C0N C 0.86389(14) 1.15324(11) 0.96742(9) 0.0227(3) Uani 1 1 d . . .
H0N H 0.8106 1.1826 0.9874 0.027 Uiso 1 1 calc R U .
C0I C 0.81901(13) 1.06531(11) 0.91787(9) 0.0194(2) Uani 1 1 d . . .
H0I H 0.7348 1.0341 0.9036 0.023 Uiso 1 1 calc R U .
C0B C 0.91452(14) 0.90578(11) 0.38828(9) 0.0231(3) Uani 1 1 d . . .
H0B H 0.9755 0.9011 0.3541 0.028 Uiso 1 1 calc R U .
C0H C 0.38510(17) 0.79403(15) 0.52015(12) 0.0357(4) Uani 1 1 d . . .
C0G C 1.05173(12) 0.66194(10) 0.76277(8) 0.0166(2) Uani 1 1 d . . .
C0R C 0.98988(12) 0.83776(10) 0.50665(8) 0.0183(2) Uani 1 1 d . . .
H0R H 1.0527 0.8326 0.4747 0.022 Uiso 1 1 calc R U .
C011 C 1.05329(11) 0.93206(10) 0.83323(8) 0.0146(2) Uani 1 1 d . . .
H011 H 1.1060 0.9014 0.8144 0.018 Uiso 1 1 calc R U .
C0J C 0.58124(19) 0.30478(15) 0.06161(13) 0.0380(4) Uani 1 1 d . . .
H0J1 H 0.5626 0.3652 0.0747 0.057 Uiso 1 1 calc R U .
H0J2 H 0.6580 0.3278 0.0325 0.057 Uiso 1 1 calc R U .
H0J3 H 0.5886 0.2715 0.1126 0.057 Uiso 1 1 calc R U .
C0D C 0.97662(11) 0.80641(10) 0.58562(8) 0.0161(2) Uani 1 1 d . . .
H0D H 1.0301 0.7782 0.6075 0.019 Uiso 1 1 calc R U .
C0S C 1.02412(11) 1.06840(10) 0.90961(8) 0.0152(2) Uani 1 1 d . . .
C0K C 0.98941(14) 1.20084(11) 0.98922(9) 0.0219(3) Uani 1 1 d . . .
H0K H 1.0194 1.2618 1.0237 0.026 Uiso 1 1 calc R U .
C0T C 0.52002(12) 0.45974(10) 0.60165(8) 0.0171(2) Uani 1 1 d . . .
C0C C 1.10075(11) 1.02173(10) 0.88014(8) 0.0163(2) Uani 1 1 d . . .
H0C H 1.1854 1.0529 0.8930 0.020 Uiso 1 1 calc R U .
C0L C 0.38348(12) 0.54163(11) 0.64437(9) 0.0196(2) Uani 1 1 d . . .
H0L H 0.3703 0.5962 0.6721 0.024 Uiso 1 1 calc R U .
C0P C 1.14637(13) 0.62365(12) 0.77496(10) 0.0231(3) Uani 1 1 d . . .
H0P1 H 1.2261 0.6825 0.7760 0.035 Uiso 1 1 calc R U .
H0P2 H 1.1421 0.5749 0.7299 0.035 Uiso 1 1 calc R U .
H0P3 H 1.1345 0.5878 0.8272 0.035 Uiso 1 1 calc R U .
C0V C 0.48237(16) 0.22910(14) 0.00895(10) 0.0298(3) Uani 1 1 d . . .
C0A C 0.60410(11) 0.62183(9) 0.68332(8) 0.0140(2) Uani 1 1 d . . .
C2AN C 0.74097(12) 0.62443(10) 0.90945(8) 0.0177(2) Uani 1 1 d . . .
C10E C 0.6929(3) 0.6821(2) 0.20338(15) 0.0675(9) Uani 1 1 d D . .
H10A H 0.7412 0.6422 0.1902 0.101 Uiso 1 1 calc R U .
H10B H 0.7028 0.7013 0.2620 0.101 Uiso 1 1 calc R U .
H10C H 0.7206 0.7454 0.1711 0.101 Uiso 1 1 calc R U .
C11E C 0.3976(4) 0.8345(5) 0.4360(3) 0.160(3) Uani 1 1 d . . .
H11A H 0.4140 0.9088 0.4387 0.239 Uiso 1 1 calc R U .
H11B H 0.3221 0.7963 0.4043 0.239 Uiso 1 1 calc R U .
H11C H 0.4650 0.8250 0.4092 0.239 Uiso 1 1 calc R U .
C14E C 0.2339(3) 0.7583(2) 0.22979(19) 0.0649(7) Uani 1 1 d . . .
H14A H 0.3105 0.8207 0.2315 0.097 Uiso 1 1 calc R U .
H14B H 0.2105 0.7352 0.1725 0.097 Uiso 1 1 calc R U .
H14C H 0.2446 0.7026 0.2599 0.097 Uiso 1 1 calc R U .
C15E C 0.0133(3) 0.6978(2) 0.2657(2) 0.0809(11) Uani 1 1 d . . .
H15A H -0.0448 0.7230 0.2890 0.121 Uiso 1 1 calc R U .
H15B H 0.0136 0.6393 0.2975 0.121 Uiso 1 1 calc R U .
H15C H -0.0105 0.6745 0.2085 0.121 Uiso 1 1 calc R U .
C55E C 0.4719(3) 0.6640(3) 0.20157(17) 0.0749(9) Uani 1 1 d D . .
H55A H 0.3899 0.6133 0.1863 0.112 Uiso 1 1 calc R U .
H55B H 0.4913 0.7272 0.1698 0.112 Uiso 1 1 calc R U .
H55C H 0.4758 0.6818 0.2603 0.112 Uiso 1 1 calc R U .
C17E C 0.4992(2) 0.13563(18) -0.02352(13) 0.0472(5) Uani 1 1 d . . .
H17A H 0.4256 0.0896 -0.0541 0.071 Uiso 1 1 calc R U .
H17B H 0.5145 0.0980 0.0224 0.071 Uiso 1 1 calc R U .
H17C H 0.5685 0.1579 -0.0602 0.071 Uiso 1 1 calc R U .
C18E C 0.5627(2) 0.61741(16) 0.18346(11) 0.0392(4) Uani 1 1 d D . .
C19E C 0.27234(19) 0.78177(18) 0.56234(15) 0.0455(5) Uani 1 1 d . . .
H19A H 0.2732 0.7547 0.6172 0.068 Uiso 1 1 calc R U .
H19B H 0.2019 0.7329 0.5305 0.068 Uiso 1 1 calc R U .
H19C H 0.2672 0.8496 0.5672 0.068 Uiso 1 1 calc R U .
N5 N 0.71088(9) 0.80262(8) 0.73864(6) 0.01228(17) Uani 1 1 d . . .
N3 N 0.88878(9) 0.81392(8) 0.63509(6) 0.01279(17) Uani 1 1 d . . .
O1S O 0.52988(14) 0.53087(12) 0.15400(9) 0.0437(3) Uani 1 1 d D . .
C56E C 0.83057(16) 0.93920(12) 0.35704(10) 0.0280(3) Uani 1 1 d . . .
H56E H 0.8329 0.9565 0.3008 0.034 Uiso 1 1 calc R U .
C57E C 0.74118(15) 0.94824(12) 0.40715(10) 0.0269(3) Uani 1 1 d . . .
H57E H 0.6834 0.9710 0.3842 0.032 Uiso 1 1 calc R U .
C58E C 0.28849(13) 0.46209(12) 0.60532(10) 0.0240(3) Uani 1 1 d . . .
H58E H 0.2094 0.4617 0.6063 0.029 Uiso 1 1 calc R U .
C59E C 0.30700(13) 0.38067(11) 0.56363(10) 0.0239(3) Uani 1 1 d . . .
H59E H 0.2402 0.3264 0.5365 0.029 Uiso 1 1 calc R U .

loop_
_atom_site_aniso_label
_atom_site_aniso_U_11
_atom_site_aniso_U_22
_atom_site_aniso_U_33
_atom_site_aniso_U_23
_atom_site_aniso_U_13
_atom_site_aniso_U_12
C1R 0.0140(5) 0.0149(5) 0.0147(5) -0.0009(4) -0.0013(4) 0.0057(4)
Ru1 0.00887(4) 0.01258(4) 0.01167(5) -0.00078(3) -0.00064(3) 0.00450(3)
N2 0.0120(4) 0.0135(4) 0.0147(5) -0.0011(3) -0.0002(3) 0.0046(4)
P2 0.0247(2) 0.0219(2) 0.0265(3) 0.00645(19) 0.0061(2) 0.0145(2)
P3 0.01966(17) 0.02716(18) 0.02462(18) 0.00682(14) 0.00073(14) 0.01326(15)
P4 0.0216(2) 0.0354(3) 0.0312(3) -0.0175(2) -0.0075(2) 0.0189(2)
N4 0.0108(4) 0.0152(4) 0.0129(4) -0.0002(3) -0.0007(3) 0.0048(4)
F1 0.0207(4) 0.0382(5) 0.0336(5) 0.0028(4) -0.0022(4) 0.0113(4)
F2 0.0399(7) 0.0344(6) 0.0872(11) -0.0022(6) 0.0180(7) 0.0034(5)
F3 0.0282(6) 0.0511(7) 0.0765(9) -0.0264(7) 0.0087(6) 0.0139(5)
F4 0.0423(6) 0.0342(5) 0.0530(7) -0.0030(5) -0.0121(5) 0.0253(5)
F5 0.0253(5) 0.0464(6) 0.0422(6) -0.0027(5) -0.0100(4) 0.0179(5)
F6 0.0369(6) 0.0636(7) 0.0275(5) 0.0139(5) 0.0089(4) 0.0280(6)
F7 0.0677(8) 0.0747(9) 0.0341(6) 0.0146(6) 0.0085(6) 0.0574(8)
F8 0.0338(5) 0.0310(5) 0.0472(6) 0.0061(4) 0.0027(5) 0.0202(4)
F9 0.0610(8) 0.0573(8) 0.0347(6) -0.0237(6) -0.0170(6) 0.0272(7)
F10 0.0494(6) 0.0418(6) 0.0316(5) 0.0058(4) 0.0118(5) 0.0327(5)
F11 0.0309(5) 0.0485(6) 0.0314(5) 0.0164(5) 0.0088(4) 0.0124(5)
F12 0.0449(7) 0.0403(6) 0.0710(9) -0.0219(6) -0.0248(6) 0.0293(6)
O1 0.0404(8) 0.0352(7) 0.0811(12) -0.0084(8) 0.0113(8) 0.0112(6)
O2 0.0315(6) 0.0399(7) 0.0434(8) 0.0008(6) -0.0042(6) 0.0164(6)
O3 0.0433(8) 0.0724(11) 0.0463(8) 0.0127(8) 0.0089(7) 0.0402(8)
N1 0.0133(4) 0.0161(4) 0.0148(5) 0.0001(4) -0.0008(4) 0.0060(4)
N6 0.0128(4) 0.0156(4) 0.0163(5) -0.0014(4) -0.0006(4) 0.0048(4)
C00 0.0223(6) 0.0169(6) 0.0225(7) -0.0042(5) -0.0041(5) 0.0022(5)
C01 0.0120(5) 0.0150(5) 0.0133(5) -0.0005(4) -0.0008(4) 0.0058(4)
C02 0.0157(5) 0.0126(5) 0.0160(5) 0.0002(4) -0.0026(4) 0.0030(4)
C03 0.0181(6) 0.0137(5) 0.0148(5) -0.0002(4) 0.0000(4) 0.0011(4)
C04 0.0127(5) 0.0178(5) 0.0164(5) -0.0061(4) -0.0011(4) 0.0062(4)
C05 0.0095(5) 0.0168(5) 0.0215(6) -0.0043(4) 0.0004(4) 0.0041(4)
C06 0.0218(6) 0.0198(6) 0.0218(6) 0.0045(5) -0.0025(5) 0.0074(5)
C07 0.0192(6) 0.0169(5) 0.0220(6) -0.0046(5) -0.0003(5) 0.0069(5)
C08 0.0418(10) 0.0348(9) 0.0465(11) 0.0041(8) 0.0092(9) 0.0174(8)
C09 0.0189(6) 0.0157(5) 0.0200(6) -0.0022(4) -0.0040(5) 0.0033(5)
C0E 0.0165(5) 0.0191(5) 0.0171(6) 0.0017(4) 0.0004(4) 0.0103(5)
C0M 0.0269(7) 0.0314(7) 0.0237(7) 0.0126(6) 0.0075(6) 0.0113(6)
C0F 0.0145(5) 0.0164(5) 0.0193(6) -0.0036(4) 0.0002(4) 0.0065(4)
C0Q 0.0118(5) 0.0123(5) 0.0151(5) -0.0011(4) -0.0018(4) 0.0035(4)
C0O 0.0118(5) 0.0151(5) 0.0154(5) -0.0005(4) -0.0008(4) 0.0031(4)
C0N 0.0234(6) 0.0211(6) 0.0251(7) -0.0069(5) -0.0039(5) 0.0110(5)
C0I 0.0175(6) 0.0195(6) 0.0220(6) -0.0050(5) -0.0032(5) 0.0087(5)
C0B 0.0278(7) 0.0191(6) 0.0158(6) 0.0021(5) 0.0023(5) 0.0025(5)
C0H 0.0271(8) 0.0379(9) 0.0390(10) 0.0075(7) -0.0011(7) 0.0096(7)
C0G 0.0151(5) 0.0186(5) 0.0168(6) 0.0002(4) -0.0003(4) 0.0076(4)
C0R 0.0168(5) 0.0186(5) 0.0166(6) -0.0008(4) 0.0040(4) 0.0042(5)
C011 0.0106(5) 0.0168(5) 0.0156(5) 0.0006(4) -0.0002(4) 0.0046(4)
C0J 0.0425(10) 0.0324(9) 0.0392(10) 0.0116(7) 0.0057(8) 0.0146(8)
C0D 0.0136(5) 0.0189(5) 0.0156(5) -0.0006(4) 0.0009(4) 0.0065(4)
C0S 0.0145(5) 0.0150(5) 0.0144(5) 0.0000(4) -0.0018(4) 0.0042(4)
C0K 0.0242(7) 0.0163(5) 0.0230(7) -0.0052(5) -0.0050(5) 0.0063(5)
C0T 0.0162(5) 0.0157(5) 0.0161(6) -0.0014(4) -0.0015(4) 0.0032(4)
C0C 0.0118(5) 0.0173(5) 0.0174(6) 0.0002(4) -0.0015(4) 0.0035(4)
C0L 0.0127(5) 0.0193(6) 0.0246(7) -0.0012(5) -0.0030(5) 0.0044(4)
C0P 0.0195(6) 0.0279(7) 0.0279(7) 0.0036(6) -0.0010(5) 0.0156(6)
C0V 0.0349(8) 0.0415(9) 0.0219(7) 0.0139(6) 0.0103(6) 0.0237(7)
C0A 0.0122(5) 0.0138(5) 0.0148(5) -0.0006(4) -0.0001(4) 0.0042(4)
C2AN 0.0157(5) 0.0187(5) 0.0185(6) 0.0003(4) 0.0006(4) 0.0068(5)
C10E 0.0713(18) 0.0615(16) 0.0332(11) 0.0052(11) -0.0068(11) -0.0105(13)
C11E 0.089(3) 0.300(7) 0.121(3) 0.154(4) 0.048(3) 0.103(4)
C14E 0.0674(17) 0.0621(16) 0.081(2) 0.0074(14) 0.0227(15) 0.0411(14)
C15E 0.0567(17) 0.0583(16) 0.102(3) -0.0364(17) 0.0141(16) -0.0015(13)
C55E 0.119(3) 0.091(2) 0.0461(14) 0.0252(14) 0.0357(16) 0.072(2)
C17E 0.0634(14) 0.0549(13) 0.0372(10) -0.0096(9) -0.0146(10) 0.0393(12)
C18E 0.0530(12) 0.0399(10) 0.0219(8) 0.0088(7) 0.0105(8) 0.0153(9)
C19E 0.0362(10) 0.0482(11) 0.0552(13) -0.0120(10) 0.0047(9) 0.0207(9)
N5 0.0087(4) 0.0138(4) 0.0138(4) -0.0010(3) -0.0012(3) 0.0042(3)
N3 0.0109(4) 0.0137(4) 0.0130(4) -0.0009(3) -0.0006(3) 0.0043(3)
O1S 0.0447(8) 0.0430(8) 0.0351(7) 0.0000(6) 0.0050(6) 0.0091(7)
C56E 0.0372(8) 0.0240(7) 0.0175(6) 0.0057(5) -0.0025(6) 0.0068(6)
C57E 0.0302(8) 0.0252(7) 0.0233(7) 0.0078(5) -0.0053(6) 0.0090(6)
C58E 0.0132(6) 0.0226(6) 0.0314(8) -0.0001(5) -0.0046(5) 0.0025(5)
C59E 0.0183(6) 0.0195(6) 0.0260(7) -0.0025(5) -0.0069(5) -0.0002(5)

loop_
_atom_type_symbol
_atom_type_description
_atom_type_scat_dispersion_real
_atom_type_scat_dispersion_imag
_atom_type_scat_source
C C 0.0033 0.0016 'International Tables Vol C Tables 4.2.6.8 and 6.1.1.4'
H H 0.0000 0.0000 'International Tables Vol C Tables 4.2.6.8 and 6.1.1.4'
N N 0.0061 0.0033 'International Tables Vol C Tables 4.2.6.8 and 6.1.1.4'
O O 0.0106 0.0060 'International Tables Vol C Tables 4.2.6.8 and 6.1.1.4'
F F 0.0171 0.0103 'International Tables Vol C Tables 4.2.6.8 and 6.1.1.4'
P P 0.1023 0.0942 'International Tables Vol C Tables 4.2.6.8 and 6.1.1.4'
Ru Ru -1.2594 0.8363 'International Tables Vol C Tables 4.2.6.8 and 6.1.1.4'

loop_
_geom_angle_atom_site_label_1
_geom_angle_atom_site_label_2
_geom_angle_atom_site_label_3
_geom_angle
_geom_angle_site_symmetry_1
_geom_angle_site_symmetry_3
C01 C1R C0I 123.18(11) . .
C01 C1R C0S 117.77(11) . .
C0I C1R C0S 119.03(11) . .
N6 Ru1 N3 173.98(4) . .
N6 Ru1 N1 87.50(4) . .
N3 Ru1 N1 96.67(4) . .
N6 Ru1 N5 93.32(4) . .
N3 Ru1 N5 82.56(4) . .
N1 Ru1 N5 178.86(4) . .
N6 Ru1 N2 88.64(4) . .
N3 Ru1 N2 86.47(4) . .
N1 Ru1 N2 98.28(4) . .
N5 Ru1 N2 82.53(4) . .
N6 Ru1 N4 89.81(4) . .
N3 Ru1 N4 93.90(4) . .
N1 Ru1 N4 97.81(4) . .
N5 Ru1 N4 81.41(4) . .
N2 Ru1 N4 163.76(4) . .
C0A N2 C0F 119.84(11) . .
C0A N2 Ru1 112.70(8) . .
C0F N2 Ru1 127.41(9) . .
F2 P2 F2 180.0 . 2_567
F2 P2 F7 90.36(8) . 2_567
F2 P2 F7 89.64(8) 2_567 2_567
F2 P2 F7 89.64(8) . .
F2 P2 F7 90.36(8) 2_567 .
F7 P2 F7 180.00(9) 2_567 .
F2 P2 F10 89.68(7) . .
F2 P2 F10 90.32(7) 2_567 .
F7 P2 F10 89.57(6) 2_567 .
F7 P2 F10 90.44(6) . .
F2 P2 F10 90.32(7) . 2_567
F2 P2 F10 89.68(7) 2_567 2_567
F7 P2 F10 90.43(6) 2_567 2_567
F7 P2 F10 89.56(6) . 2_567
F10 P2 F10 180.0 . 2_567
F4 P3 F11 90.45(7) . .
F4 P3 F6 90.49(7) . .
F11 P3 F6 178.92(7) . .
F4 P3 F1 89.67(6) . .
F11 P3 F1 90.22(6) . .
F6 P3 F1 89.26(6) . .
F4 P3 F5 90.61(6) . .
F11 P3 F5 90.44(6) . .
F6 P3 F5 90.08(6) . .
F1 P3 F5 179.28(7) . .
F4 P3 F8 179.57(7) . .
F11 P3 F8 89.12(6) . .
F6 P3 F8 89.94(6) . .
F1 P3 F8 90.23(6) . .
F5 P3 F8 89.49(6) . .
F3 P4 F3 180.0 . 2_566
F3 P4 F12 90.43(7) . .
F3 P4 F12 89.58(7) 2_566 .
F3 P4 F12 89.57(7) . 2_566
F3 P4 F12 90.42(7) 2_566 2_566
F12 P4 F12 180.0 . 2_566
F3 P4 F9 90.35(7) . .
F3 P4 F9 89.65(8) 2_566 .
F12 P4 F9 90.71(7) . .
F12 P4 F9 89.29(7) 2_566 .
F3 P4 F9 89.65(8) . 2_566
F3 P4 F9 90.34(7) 2_566 2_566
F12 P4 F9 89.29(7) . 2_566
F12 P4 F9 90.71(7) 2_566 2_566
F9 P4 F9 180.0 . 2_566
C01 N4 C011 119.37(11) . .
C01 N4 Ru1 113.20(8) . .
C011 N4 Ru1 127.40(8) . .
C0G N1 Ru1 175.72(11) . .
C2AN N6 Ru1 175.55(11) . .
C59E C00 C0T 120.04(13) . .
C59E C00 H00 120.0 . .
C0T C00 H00 120.0 . .
N4 C01 C1R 122.37(11) . .
N4 C01 C04 115.74(10) . .
C1R C01 C04 121.75(10) . .
C03 C02 C0Q 118.09(11) . .
C03 C02 C06 119.23(12) . .
C0Q C02 C06 122.63(12) . .
C0R C03 C02 118.08(12) . .
C0R C03 C0B 122.43(13) . .
C02 C03 C0B 119.45(13) . .
N5 C04 C01 109.85(10) . .
N5 C04 H04A 109.7 . .
C01 C04 H04A 109.7 . .
N5 C04 H04B 109.7 . .
C01 C04 H04B 109.7 . .
H04A C04 H04B 108.2 . .
N5 C05 C0A 110.51(10) . .
N5 C05 H05A 109.5 . .
C0A C05 H05A 109.5 . .
N5 C05 H05B 109.5 . .
C0A C05 H05B 109.5 . .
H05A C05 H05B 108.1 . .
C57E C06 C02 119.79(14) . .
C57E C06 H06 120.1 . .
C02 C06 H06 120.1 . .
C0F C07 C0T 119.80(12) . .
C0F C07 H07 120.1 . .
C0T C07 H07 120.1 . .
O1 C08 C15E 121.7(2) . .
O1 C08 C14E 122.7(2) . .
C15E C08 C14E 115.5(2) . .
C0K C09 C0S 120.33(13) . .
C0K C09 H09 119.8 . .
C0S C09 H09 119.8 . .
N5 C0E C0Q 112.19(10) . .
N5 C0E H0E1 109.2 . .
C0Q C0E H0E1 109.2 . .
N5 C0E H0E2 109.2 . .
C0Q C0E H0E2 109.2 . .
H0E1 C0E H0E2 107.9 . .
C2AN C0M H0M1 109.5 . .
C2AN C0M H0M2 109.5 . .
H0M1 C0M H0M2 109.5 . .
C2AN C0M H0M3 109.5 . .
H0M1 C0M H0M3 109.5 . .
H0M2 C0M H0M3 109.5 . .
C07 C0F N2 122.10(12) . .
C07 C0F H0F 119.0 . .
N2 C0F H0F 119.0 . .
N3 C0Q C02 122.30(11) . .
N3 C0Q C0E 116.33(11) . .
C02 C0Q C0E 121.35(11) . .
C0A C0O C0L 122.78(12) . .
C0A C0O C0T 117.95(11) . .
C0L C0O C0T 119.27(12) . .
C0I C0N C0K 120.52(13) . .
C0I C0N H0N 119.7 . .
C0K C0N H0N 119.7 . .
C0N C0I C1R 120.31(13) . .
C0N C0I H0I 119.8 . .
C1R C0I H0I 119.8 . .
C56E C0B C03 119.77(14) . .
C56E C0B H0B 120.1 . .
C03 C0B H0B 120.1 . .
O2 C0H C19E 123.02(19) . .
O2 C0H C11E 120.8(2) . .
C19E C0H C11E 116.1(2) . .
N1 C0G C0P 179.50(16) . .
C0D C0R C03 119.95(12) . .
C0D C0R H0R 120.0 . .
C03 C0R H0R 120.0 . .
C0C C011 N4 122.15(11) . .
C0C C011 H011 118.9 . .
N4 C011 H011 118.9 . .
C0V C0J H0J1 109.5 . .
C0V C0J H0J2 109.5 . .
H0J1 C0J H0J2 109.5 . .
C0V C0J H0J3 109.5 . .
H0J1 C0J H0J3 109.5 . .
H0J2 C0J H0J3 109.5 . .
C0R C0D N3 122.49(12) . .
C0R C0D H0D 118.8 . .
N3 C0D H0D 118.8 . .
C0C C0S C09 122.51(12) . .
C0C C0S C1R 118.26(11) . .
C09 C0S C1R 119.22(12) . .
C09 C0K C0N 120.59(13) . .
C09 C0K H0K 119.7 . .
C0N C0K H0K 119.7 . .
C00 C0T C07 122.56(12) . .
C00 C0T C0O 119.19(12) . .
C07 C0T C0O 118.25(12) . .
C011 C0C C0S 120.06(12) . .
C011 C0C H0C 120.0 . .
C0S C0C H0C 120.0 . .
C58E C0L C0O 119.90(13) . .
C58E C0L H0L 120.1 . .
C0O C0L H0L 120.1 . .
C0G C0P H0P1 109.5 . .
C0G C0P H0P2 109.5 . .
H0P1 C0P H0P2 109.5 . .
C0G C0P H0P3 109.5 . .
H0P1 C0P H0P3 109.5 . .
H0P2 C0P H0P3 109.5 . .
O3 C0V C0J 121.88(18) . .
O3 C0V C17E 120.63(19) . .
C0J C0V C17E 117.47(16) . .
N2 C0A C0O 122.00(11) . .
N2 C0A C05 116.26(11) . .
C0O C0A C05 121.60(11) . .
N6 C2AN C0M 179.72(15) . .
C18E C10E H10A 109.5 . .
C18E C10E H10B 109.5 . .
H10A C10E H10B 109.5 . .
C18E C10E H10C 109.5 . .
H10A C10E H10C 109.5 . .
H10B C10E H10C 109.5 . .
C0H C11E H11A 109.5 . .
C0H C11E H11B 109.5 . .
H11A C11E H11B 109.5 . .
C0H C11E H11C 109.5 . .
H11A C11E H11C 109.5 . .
H11B C11E H11C 109.5 . .
C08 C14E H14A 109.5 . .
C08 C14E H14B 109.5 . .
H14A C14E H14B 109.5 . .
C08 C14E H14C 109.5 . .
H14A C14E H14C 109.5 . .
H14B C14E H14C 109.5 . .
C08 C15E H15A 109.5 . .
C08 C15E H15B 109.5 . .
H15A C15E H15B 109.5 . .
C08 C15E H15C 109.5 . .
H15A C15E H15C 109.5 . .
H15B C15E H15C 109.5 . .
C18E C55E H55A 109.5 . .
C18E C55E H55B 109.5 . .
H55A C55E H55B 109.5 . .
C18E C55E H55C 109.5 . .
H55A C55E H55C 109.5 . .
H55B C55E H55C 109.5 . .
C0V C17E H17A 109.5 . .
C0V C17E H17B 109.5 . .
H17A C17E H17B 109.5 . .
C0V C17E H17C 109.5 . .
H17A C17E H17C 109.5 . .
H17B C17E H17C 109.5 . .
O1S C18E C10E 121.5(2) . .
O1S C18E C55E 120.7(2) . .
C10E C18E C55E 117.8(2) . .
C0H C19E H19A 109.5 . .
C0H C19E H19B 109.5 . .
H19A C19E H19B 109.5 . .
C0H C19E H19C 109.5 . .
H19A C19E H19C 109.5 . .
H19B C19E H19C 109.5 . .
C04 N5 C05 112.21(10) . .
C04 N5 C0E 110.00(10) . .
C05 N5 C0E 110.82(10) . .
C04 N5 Ru1 106.64(7) . .
C05 N5 Ru1 106.01(7) . .
C0E N5 Ru1 111.02(7) . .
C0Q N3 C0D 119.02(11) . .
C0Q N3 Ru1 115.49(8) . .
C0D N3 Ru1 124.76(8) . .
C0B C56E C57E 120.80(14) . .
C0B C56E H56E 119.6 . .
C57E C56E H56E 119.6 . .
C06 C57E C56E 120.91(15) . .
C06 C57E H57E 119.5 . .
C56E C57E H57E 119.5 . .
C0L C58E C59E 120.61(13) . .
C0L C58E H58E 119.7 . .
C59E C58E H58E 119.7 . .
C00 C59E C58E 120.99(13) . .
C00 C59E H59E 119.5 . .
C58E C59E H59E 119.5 . .

loop_
_geom_bond_atom_site_label_1
_geom_bond_atom_site_label_2
_geom_bond_distance
_geom_bond_site_symmetry_2
C1R C01 1.4175(17) .
C1R C0I 1.4252(18) .
C1R C0S 1.4265(17) .
Ru1 N6 2.0321(12) .
Ru1 N3 2.0418(11) .
Ru1 N1 2.0420(11) .
Ru1 N5 2.0516(10) .
Ru1 N2 2.0612(11) .
Ru1 N4 2.0666(11) .
N2 C0A 1.3378(16) .
N2 C0F 1.3715(16) .
P2 F2 1.5919(13) .
P2 F2 1.5920(13) 2_567
P2 F7 1.5920(11) 2_567
P2 F7 1.5920(11) .
P2 F10 1.6067(10) .
P2 F10 1.6067(10) 2_567
P3 F4 1.5953(11) .
P3 F11 1.5970(11) .
P3 F6 1.5984(11) .
P3 F1 1.6016(11) .
P3 F5 1.6048(11) .
P3 F8 1.6129(11) .
P4 F3 1.5927(12) .
P4 F3 1.5927(12) 2_566
P4 F12 1.5964(11) .
P4 F12 1.5965(11) 2_566
P4 F9 1.5967(11) .
P4 F9 1.5967(11) 2_566
N4 C01 1.3412(15) .
N4 C011 1.3729(16) .
O1 C08 1.209(2) .
O2 C0H 1.208(2) .
O3 C0V 1.223(2) .
N1 C0G 1.1457(16) .
N6 C2AN 1.1394(17) .
C00 C59E 1.364(2) .
C00 C0T 1.4187(19) .
C00 H00 0.9500 .
C01 C04 1.5196(17) .
C02 C03 1.4173(19) .
C02 C0Q 1.4201(18) .
C02 C06 1.4217(19) .
C03 C0R 1.414(2) .
C03 C0B 1.4201(19) .
C04 N5 1.4969(16) .
C04 H04A 0.9900 .
C04 H04B 0.9900 .
C05 N5 1.5015(16) .
C05 C0A 1.5119(17) .
C05 H05A 0.9900 .
C05 H05B 0.9900 .
C06 C57E 1.370(2) .
C06 H06 0.9500 .
C07 C0F 1.3638(19) .
C07 C0T 1.4198(19) .
C07 H07 0.9500 .
C08 C15E 1.481(3) .
C08 C14E 1.499(3) .
C09 C0K 1.370(2) .
C09 C0S 1.4193(18) .
C09 H09 0.9500 .
C0E N5 1.5028(17) .
C0E C0Q 1.5042(18) .
C0E H0E1 0.9900 .
C0E H0E2 0.9900 .
C0M C2AN 1.452(2) .
C0M H0M1 0.9800 .
C0M H0M2 0.9800 .
C0M H0M3 0.9800 .
C0F H0F 0.9500 .
C0Q N3 1.3345(16) .
C0O C0A 1.4195(17) .
C0O C0L 1.4224(18) .
C0O C0T 1.4249(18) .
C0N C0I 1.3684(19) .
C0N C0K 1.419(2) .
C0N H0N 0.9500 .
C0I H0I 0.9500 .
C0B C56E 1.370(2) .
C0B H0B 0.9500 .
C0H C19E 1.479(3) .
C0H C11E 1.480(4) .
C0G C0P 1.4557(18) .
C0R C0D 1.3581(19) .
C0R H0R 0.9500 .
C011 C0C 1.3637(18) .
C011 H011 0.9500 .
C0J C0V 1.480(3) .
C0J H0J1 0.9800 .
C0J H0J2 0.9800 .
C0J H0J3 0.9800 .
C0D N3 1.3746(16) .
C0D H0D 0.9500 .
C0S C0C 1.4140(18) .
C0K H0K 0.9500 .
C0C H0C 0.9500 .
C0L C58E 1.3691(19) .
C0L H0L 0.9500 .
C0P H0P1 0.9800 .
C0P H0P2 0.9800 .
C0P H0P3 0.9800 .
C0V C17E 1.493(3) .
C10E C18E 1.485(3) .
C10E H10A 0.9800 .
C10E H10B 0.9800 .
C10E H10C 0.9800 .
C11E H11A 0.9800 .
C11E H11B 0.9800 .
C11E H11C 0.9800 .
C14E H14A 0.9800 .
C14E H14B 0.9800 .
C14E H14C 0.9800 .
C15E H15A 0.9800 .
C15E H15B 0.9800 .
C15E H15C 0.9800 .
C55E C18E 1.514(3) .
C55E H55A 0.9800 .
C55E H55B 0.9800 .
C55E H55C 0.9800 .
C17E H17A 0.9800 .
C17E H17B 0.9800 .
C17E H17C 0.9800 .
C18E O1S 1.201(2) .
C19E H19A 0.9800 .
C19E H19B 0.9800 .
C19E H19C 0.9800 .
C56E C57E 1.404(3) .
C56E H56E 0.9500 .
C57E H57E 0.9500 .
C58E C59E 1.413(2) .
C58E H58E 0.9500 .
C59E H59E 0.9500 .
